data_4304557
loop_
_publ_author_name
'Ferdi Karadas'
'Eric J. Schelter'
'Michael Shatruk'
'Andrey V. Prosvirin'
'John Bacsa'
'Dmitry Smirnov'
'Andrew Ozarowski'
'J. Krzystek'
'Joshua Telser'
'Kim R. Dunbar'

_publ_contact_author_address
; 
Department of Chemistry
Texas A&M University
PO Box 30012 
College Station 
Texas 77842-3012 
USA
;
_publ_contact_author_email dunbar@mail.chem.tamu.edu
_publ_contact_author_fax (979)8457177
_publ_contact_author_name 'Kim Dunbar'
_publ_contact_author_phone (979)8621485
_publ_section_title
;
A Family of Cyanide-Bridged Molecular Squares: Structural and Magnetic
Properties of [{MIICl2}2{CoII(triphos)(CN)2}2].xCH2Cl2, M = Mn, Fe, Co,
Ni, Zn
;
_journal_name_full 'Inorganic Chemistry'
_journal_page_first 2074
_journal_page_last 2082
_journal_paper_doi 10.1021/ic702084e
_journal_volume 47
_journal_year 2008
_chemical_formula_moiety
;
[{(Fe ) (Cl)2 -(CN)2-Co (triphos)2}2],  3(ClCH2Cl)
;
_chemical_formula_sum 'C89 H84 Cl10 Co2 Fe2 N4 P6'
_chemical_formula_weight 1979.48
_chemical_name_common 'Iron-cobalt square'
_chemical_name_systematic
;
 cyclo(bis(dichloroiron(II)bis(\m~2~-cyano)(1,1,1-tris(diphenylphosphi
 nomethyl)ethane)dicobalt(II)) dichloromethane solvate
;
_space_group_IT_number 14
_symmetry_cell_setting monoclinic
_symmetry_space_group_name_Hall '-P 2yn'
_symmetry_space_group_name_H-M 'P 1 21/n 1'
_atom_sites_solution_hydrogens geom
_atom_sites_solution_primary direct
_atom_sites_solution_secondary difmap
_audit_creation_date 'September 30 2004'
_audit_creation_method
;
SHELXL-97, PLATON, and text editor.
;
_cell_angle_alpha 90.00
_cell_angle_beta 90.166(7)
_cell_angle_gamma 90.00
_cell_formula_units_Z 2
_cell_length_a 13.998(3)
_cell_length_b 16.412(4)
_cell_length_c 19.929(5)
_cell_measurement_reflns_used 670
_cell_measurement_temperature 110(2)
_cell_measurement_theta_max 27.4779
_cell_measurement_theta_min 1.02
_cell_volume 4578.4(19)
_computing_cell_refinement 'SAINT V6.32 (Bruker, 2001)'
_computing_data_collection 'SMART V5.625 (Bruker, 2000)'
_computing_data_reduction 'SAINT V6.32 (Bruker, 2001)'
_computing_structure_refinement 'SHELXL-97 (Sheldrick, 1997)'
_computing_structure_solution 'SHELXS-97 (Sheldrick, 1990)'
_diffrn_ambient_temperature 110(2)
_diffrn_measured_fraction_theta_full 0.915
_diffrn_measured_fraction_theta_max 0.915
_diffrn_measurement_device_type 'SMART APEX CCD area-detector'
_diffrn_measurement_method '\w scans'
_diffrn_radiation_monochromator graphite
_diffrn_radiation_source 'fine-focus sealed tube'
_diffrn_radiation_type MoK\a
_diffrn_radiation_wavelength 0.71073
_diffrn_reflns_av_R_equivalents 0.0688
_diffrn_reflns_av_sigmaI/netI 0.1228
_diffrn_reflns_limit_h_max 18
_diffrn_reflns_limit_h_min -18
_diffrn_reflns_limit_k_max 21
_diffrn_reflns_limit_k_min -19
_diffrn_reflns_limit_l_max 25
_diffrn_reflns_limit_l_min -23
_diffrn_reflns_number 21456
_diffrn_reflns_theta_full 27.48
_diffrn_reflns_theta_max 27.48
_diffrn_reflns_theta_min 1.02
_exptl_absorpt_coefficient_mu 1.109
_exptl_absorpt_correction_T_max 0.8004
_exptl_absorpt_correction_T_min 0.6715
_exptl_absorpt_correction_type multi-scan
_exptl_absorpt_process_details 'SADABS V2.03  (Bruker 2003)'
_exptl_crystal_colour blue
_exptl_crystal_density_diffrn 1.436
_exptl_crystal_density_method 'not measured'
_exptl_crystal_description plate
_exptl_crystal_F_000 2024
_exptl_crystal_size_max 0.39
_exptl_crystal_size_mid 0.27
_exptl_crystal_size_min 0.21
_refine_diff_density_max 1.039
_refine_diff_density_min -0.956
_refine_diff_density_rms 0.097
_refine_ls_extinction_method none
_refine_ls_goodness_of_fit_ref 0.969
_refine_ls_hydrogen_treatment mixed
_refine_ls_matrix_type full
_refine_ls_number_parameters 565
_refine_ls_number_reflns 9596
_refine_ls_number_restraints 70
_refine_ls_restrained_S_all 0.971
_refine_ls_R_factor_all 0.1405
_refine_ls_R_factor_gt 0.0721
_refine_ls_shift/su_max 0.000
_refine_ls_shift/su_mean 0.000
_refine_ls_structure_factor_coef Fsqd
_refine_ls_weighting_details 'calc w=1/[\s^2^(Fo^2^)+(0.0835P)^2^+0.0000P] where P=(Fo^2^+2Fc^2^)/3'
_refine_ls_weighting_scheme calc
_refine_ls_wR_factor_gt 0.1516
_refine_ls_wR_factor_ref 0.1778
_reflns_number_gt 5180
_reflns_number_total 9596
_reflns_threshold_expression >2sigma(I)
_cod_data_source_file ic702084e-file003.cif
_cod_data_source_block FK011
_cod_original_cell_volume 4578.2(19)
_cod_database_code 4304557

loop_
_symmetry_equiv_pos_as_xyz
'x, y, z'
'-x+1/2, y+1/2, -z+1/2'
'-x, -y, -z'
'x-1/2, -y-1/2, z-1/2'

loop_
_atom_site_label
_atom_site_type_symbol
_atom_site_fract_x
_atom_site_fract_y
_atom_site_fract_z
_atom_site_U_iso_or_equiv
_atom_site_adp_type
_atom_site_occupancy
_atom_site_symmetry_multiplicity
_atom_site_calc_flag
_atom_site_refinement_flags
_atom_site_disorder_assembly
_atom_site_disorder_group
Co1 Co 0.40965(5) 0.68322(4) 0.10243(4) 0.0328(2) Uani 1 1 d . A .
Fe1 Fe 0.37627(5) 0.37661(4) 0.09650(4) 0.0302(2) Uani 1 1 d . . .
Cl1 Cl 0.45792(12) 0.33886(8) 0.18998(8) 0.0499(4) Uani 1 1 d . . .
P1 P 0.48133(10) 0.80149(8) 0.12442(7) 0.0345(4) Uani 1 1 d D . .
N1 N 0.3821(3) 0.5000(3) 0.0913(2) 0.0390(11) Uani 1 1 d . A .
C1 C 0.3871(4) 0.5698(3) 0.0948(2) 0.0332(13) Uani 1 1 d . . .
Cl2 Cl 0.21919(12) 0.34675(11) 0.08726(8) 0.0610(5) Uani 1 1 d . . .
P2 P 0.28220(10) 0.74941(8) 0.05560(8) 0.0361(4) Uani 1 1 d . . .
N2 N 0.4571(3) 0.3442(2) 0.0166(2) 0.0314(10) Uani 1 1 d . . .
C2 C 0.4910(4) 0.6690(3) 0.0276(3) 0.0315(12) Uani 1 1 d . . .
P3 P 0.33803(11) 0.68718(8) 0.20294(7) 0.0404(4) Uani 1 1 d . . .
C3 C 0.2973(4) 0.8536(3) 0.1718(3) 0.0381(14) Uani 1 1 d . . .
C4 C 0.3936(4) 0.8827(3) 0.1400(3) 0.0379(14) Uani 1 1 d . A .
H5A H 0.4230 0.9236 0.1701 0.046 Uiso 1 1 calc R . .
H5B H 0.3793 0.9101 0.0969 0.046 Uiso 1 1 calc R . .
C5 C 0.2293(4) 0.8169(3) 0.1190(3) 0.0400(14) Uani 1 1 d . A .
H4A H 0.1972 0.8623 0.0954 0.048 Uiso 1 1 calc R . .
H4B H 0.1792 0.7859 0.1430 0.048 Uiso 1 1 calc R . .
C6 C 0.3163(5) 0.7934(3) 0.2295(3) 0.0500(17) Uani 1 1 d . A .
H6A H 0.2608 0.7941 0.2601 0.060 Uiso 1 1 calc R . .
H6B H 0.3726 0.8126 0.2553 0.060 Uiso 1 1 calc R . .
C7 C 0.2494(4) 0.9298(3) 0.2034(3) 0.0491(16) Uani 1 1 d . A .
H7A H 0.2924 0.9537 0.2369 0.074 Uiso 1 1 calc R . .
H7B H 0.1895 0.9138 0.2250 0.074 Uiso 1 1 calc R . .
H7C H 0.2360 0.9700 0.1682 0.074 Uiso 1 1 calc R . .
C8 C 0.5626(3) 0.8425(3) 0.0597(3) 0.0390(14) Uani 1 1 d D A .
C9 C 0.5325(4) 0.8920(3) 0.0082(3) 0.0359(13) Uani 1 1 d D . .
H9 H 0.4686 0.9116 0.0081 0.043 Uiso 1 1 calc R A .
C10 C 0.5932(4) 0.9141(3) -0.0438(3) 0.0471(16) Uani 1 1 d D A .
H10 H 0.5705 0.9488 -0.0785 0.057 Uiso 1 1 calc R . .
C11 C 0.6846(4) 0.8867(3) -0.0454(4) 0.066(2) Uani 1 1 d D . .
H11 H 0.7257 0.9020 -0.0811 0.080 Uiso 1 1 calc R A .
C12 C 0.7170(4) 0.8369(4) 0.0047(4) 0.077(3) Uani 1 1 d D A .
H12 H 0.7806 0.8168 0.0032 0.092 Uiso 1 1 calc R . .
C13 C 0.6569(4) 0.8147(3) 0.0591(4) 0.0600(19) Uani 1 1 d D . .
H13 H 0.6805 0.7816 0.0945 0.072 Uiso 1 1 calc R A .
C14 C 0.5490(6) 0.7890(5) 0.2017(3) 0.050(3) Uani 0.668(8) 1 d PD A -1
C15 C 0.5894(7) 0.7142(5) 0.2137(5) 0.044(3) Uani 0.668(8) 1 d PD A -1
H15 H 0.5826 0.6710 0.1824 0.052 Uiso 0.668(8) 1 calc PR A -1
C16 C 0.6396(6) 0.7035(7) 0.2718(5) 0.060(3) Uani 0.668(8) 1 d PD A -1
H16 H 0.6717 0.6532 0.2791 0.072 Uiso 0.668(8) 1 calc PR A -1
C17 C 0.6450(7) 0.7614(7) 0.3187(5) 0.077(3) Uani 0.668(8) 1 d PD A -1
H17 H 0.6781 0.7515 0.3596 0.092 Uiso 0.668(8) 1 calc PR A -1
C18 C 0.6019(7) 0.8360(7) 0.3071(6) 0.088(4) Uani 0.668(8) 1 d PD A -1
H18 H 0.6060 0.8776 0.3402 0.105 Uiso 0.668(8) 1 calc PR A -1
C19 C 0.5517(6) 0.8512(6) 0.2466(5) 0.067(3) Uani 0.668(8) 1 d PD A -1
H19 H 0.5218 0.9020 0.2378 0.081 Uiso 0.668(8) 1 calc PR A -1
C14B C 0.5712(12) 0.8116(10) 0.1899(8) 0.050(3) Uani 0.33 1 d PD A -2
C15B C 0.6126(14) 0.7430(10) 0.2218(11) 0.044(3) Uani 0.33 1 d PD A -2
H15B H 0.5900 0.6908 0.2086 0.052 Uiso 0.33 1 calc PD A -2
C16B C 0.6829(12) 0.7456(11) 0.2705(9) 0.060(3) Uani 0.33 1 d PD A -2
H16B H 0.7077 0.6962 0.2883 0.072 Uiso 0.33 1 calc PD A -2
C17B C 0.7170(13) 0.8179(11) 0.2929(10) 0.077(3) Uani 0.33 1 d PD A -2
H17B H 0.7627 0.8200 0.3282 0.092 Uiso 0.33 1 calc PR A -2
C18B C 0.6835(13) 0.8885(11) 0.2631(10) 0.088(4) Uani 0.33 1 d PD A -2
H18B H 0.7095 0.9396 0.2762 0.105 Uiso 0.33 1 calc PR A -2
C19B C 0.6113(12) 0.8855(10) 0.2136(10) 0.067(3) Uani 0.33 1 d PD A -2
H19B H 0.5885 0.9353 0.1952 0.081 Uiso 0.33 1 calc PR A -2
C20 C 0.3060(4) 0.8148(3) -0.0175(3) 0.0359(13) Uani 1 1 d . A .
C21 C 0.2762(4) 0.8959(3) -0.0236(3) 0.0400(14) Uani 1 1 d . . .
H21 H 0.2437 0.9214 0.0125 0.048 Uiso 1 1 calc R A .
C22 C 0.2938(4) 0.9392(4) -0.0820(3) 0.0560(18) Uani 1 1 d . A .
H22 H 0.2748 0.9946 -0.0854 0.067 Uiso 1 1 calc R . .
C23 C 0.3390(4) 0.9017(4) -0.1350(3) 0.0535(17) Uani 1 1 d . . .
H23 H 0.3492 0.9310 -0.1754 0.064 Uiso 1 1 calc R A .
C24 C 0.3694(4) 0.8220(3) -0.1301(3) 0.0430(14) Uani 1 1 d . A .
H24 H 0.4013 0.7968 -0.1666 0.052 Uiso 1 1 calc R . .
C25 C 0.3530(4) 0.7788(3) -0.0714(3) 0.0376(14) Uani 1 1 d . . .
H25 H 0.3742 0.7240 -0.0679 0.045 Uiso 1 1 calc R A .
C26 C 0.1798(4) 0.6928(3) 0.0227(3) 0.0438(15) Uani 1 1 d . A .
C27 C 0.0873(5) 0.7218(3) 0.0270(4) 0.0604(19) Uani 1 1 d . . .
H27 H 0.0756 0.7724 0.0487 0.072 Uiso 1 1 calc R A .
C28 C 0.0113(5) 0.6782(4) 0.0001(4) 0.066(2) Uani 1 1 d . A .
H28 H -0.0519 0.6991 0.0024 0.079 Uiso 1 1 calc R . .
C29 C 0.0292(5) 0.6030(5) -0.0303(4) 0.074(2) Uani 1 1 d . . .
H29 H -0.0224 0.5724 -0.0485 0.088 Uiso 1 1 calc R A .
C30 C 0.1199(6) 0.5733(5) -0.0342(4) 0.091(3) Uani 1 1 d . A .
H30 H 0.1307 0.5218 -0.0545 0.109 Uiso 1 1 calc R . .
C31 C 0.1963(5) 0.6169(4) -0.0088(4) 0.067(2) Uani 1 1 d . . .
H31 H 0.2594 0.5962 -0.0126 0.080 Uiso 1 1 calc R A .
C32 C 0.2194(4) 0.6385(3) 0.2101(3) 0.0454(16) Uani 1 1 d . A .
C33 C 0.1660(4) 0.6521(3) 0.2688(3) 0.0528(18) Uani 1 1 d D . .
H33 H 0.1912 0.6849 0.3039 0.063 Uiso 1 1 calc R A .
C34 C 0.0758(4) 0.6170(4) 0.2747(3) 0.066(2) Uani 1 1 d D A .
H34 H 0.0394 0.6267 0.3140 0.079 Uiso 1 1 calc R . .
C35 C 0.0383(5) 0.5683(4) 0.2247(4) 0.067(2) Uani 1 1 d D . .
H35 H -0.0236 0.5452 0.2292 0.081 Uiso 1 1 calc R A .
C36 C 0.0917(5) 0.5540(3) 0.1686(3) 0.062(2) Uani 1 1 d D A .
H36 H 0.0667 0.5206 0.1338 0.075 Uiso 1 1 calc R . .
C37 C 0.1824(4) 0.5880(3) 0.1622(3) 0.0493(17) Uani 1 1 d D . .
H37 H 0.2194 0.5758 0.1236 0.059 Uiso 1 1 calc R A .
C38 C 0.4025(4) 0.6399(3) 0.2723(3) 0.0432(15) Uani 1 1 d . A .
C39 C 0.4416(4) 0.5623(3) 0.2631(3) 0.0379(14) Uani 1 1 d . . .
H39 H 0.4346 0.5358 0.2210 0.045 Uiso 1 1 calc R A .
C40 C 0.4896(5) 0.5240(4) 0.3141(3) 0.0520(17) Uani 1 1 d . A .
H40 H 0.5182 0.4724 0.3065 0.062 Uiso 1 1 calc R . .
C41 C 0.4966(6) 0.5594(4) 0.3750(3) 0.068(2) Uani 1 1 d . . .
H41 H 0.5313 0.5335 0.4100 0.081 Uiso 1 1 calc R A .
C42 C 0.4526(6) 0.6339(5) 0.3858(4) 0.080(2) Uani 1 1 d . A .
H42 H 0.4537 0.6571 0.4295 0.096 Uiso 1 1 calc R . .
C43 C 0.4075(6) 0.6748(4) 0.3346(3) 0.070(2) Uani 1 1 d . . .
H43 H 0.3801 0.7269 0.3423 0.084 Uiso 1 1 calc R A .
Cl1B Cl 0.6424(6) 0.5000(5) 0.1173(5) 0.0713(14) Uani 0.39 1 d PD B -3
C1B C 0.7131(10) 0.5741(9) 0.0775(8) 0.060(5) Uani 0.39 1 d PD B -3
H1B1 H 0.7419 0.5505 0.0366 0.072 Uiso 0.39 1 calc PR B -3
H1B2 H 0.6723 0.6205 0.0637 0.072 Uiso 0.39 1 calc PR B -3
Cl2B Cl 0.8034(3) 0.6091(3) 0.1307(3) 0.0707(7) Uani 0.39 1 d PD B -3
Cl1S Cl 0.9138(2) 0.83326(16) 0.11366(16) 0.0676(8) Uani 0.61 1 d PD C -4
C1S C 0.9284(9) 0.7481(7) 0.1659(6) 0.081(4) Uani 0.61 1 d PD C -4
H1S1 H 0.9199 0.7651 0.2132 0.097 Uiso 0.61 1 calc PR C -4
H1S2 H 0.9943 0.7271 0.1610 0.097 Uiso 0.61 1 calc PR C -4
Cl2S Cl 0.8460(2) 0.66856(18) 0.14706(17) 0.0707(7) Uani 0.61 1 d PD C -4
C2S C 0.6669(10) 0.4519(9) 0.1679(6) 0.072(4) Uani 0.50 1 d PD D -5
H2S1 H 0.6054 0.4273 0.1816 0.086 Uiso 0.50 1 calc PR D -5
H2S2 H 0.7072 0.4082 0.1487 0.086 Uiso 0.50 1 calc PR D -5
Cl3S Cl 0.6460(5) 0.5268(4) 0.1067(4) 0.0713(14) Uani 0.50 1 d PD D -5
Cl4S Cl 0.7236(3) 0.4934(3) 0.2378(2) 0.0976(14) Uani 0.50 1 d PD D -5

loop_
_atom_site_aniso_label
_atom_site_aniso_U_11
_atom_site_aniso_U_22
_atom_site_aniso_U_33
_atom_site_aniso_U_23
_atom_site_aniso_U_13
_atom_site_aniso_U_12
Co1 0.0433(4) 0.0140(3) 0.0411(4) 0.0020(3) 0.0205(3) 0.0037(3)
Fe1 0.0360(4) 0.0157(3) 0.0391(4) 0.0017(3) 0.0164(3) -0.0009(3)
Cl1 0.0649(10) 0.0350(7) 0.0498(9) 0.0023(7) 0.0057(8) 0.0185(7)
P1 0.0375(8) 0.0190(6) 0.0472(9) -0.0064(6) 0.0111(7) 0.0064(6)
N1 0.041(3) 0.021(2) 0.055(3) 0.002(2) 0.024(2) 0.0031(19)
C1 0.039(3) 0.023(3) 0.038(3) 0.005(2) 0.023(2) 0.005(2)
Cl2 0.0491(9) 0.0741(11) 0.0598(10) 0.0162(9) 0.0076(8) -0.0315(8)
P2 0.0348(8) 0.0182(6) 0.0554(10) 0.0060(6) 0.0162(7) -0.0036(6)
N2 0.036(3) 0.019(2) 0.040(3) -0.0001(19) 0.011(2) -0.0001(18)
C2 0.034(3) 0.010(2) 0.051(3) 0.004(2) 0.006(3) -0.001(2)
P3 0.0591(10) 0.0167(6) 0.0458(9) 0.0037(6) 0.0286(7) 0.0115(6)
C3 0.039(3) 0.015(2) 0.060(4) 0.004(2) 0.021(3) 0.002(2)
C4 0.040(3) 0.016(2) 0.058(4) -0.006(2) 0.021(3) 0.004(2)
C5 0.035(3) 0.023(3) 0.061(4) 0.008(3) 0.023(3) 0.001(2)
C6 0.077(4) 0.019(3) 0.054(4) -0.002(3) 0.036(3) 0.013(3)
C7 0.048(4) 0.018(3) 0.082(4) 0.002(3) 0.033(3) 0.008(2)
C8 0.026(3) 0.015(2) 0.076(4) -0.016(3) 0.017(3) -0.004(2)
C9 0.031(3) 0.019(2) 0.057(4) -0.010(3) 0.014(3) -0.005(2)
C10 0.047(4) 0.025(3) 0.070(4) -0.011(3) 0.028(3) -0.009(2)
C11 0.059(4) 0.022(3) 0.118(6) -0.001(3) 0.051(4) -0.004(3)
C12 0.028(3) 0.042(4) 0.161(8) 0.000(4) 0.043(4) -0.002(3)
C13 0.033(3) 0.028(3) 0.119(6) 0.001(3) 0.017(4) 0.005(3)
C14 0.060(6) 0.043(5) 0.048(5) -0.018(4) -0.001(4) 0.028(4)
C15 0.035(6) 0.046(6) 0.050(5) -0.020(5) 0.000(4) 0.011(5)
C16 0.025(6) 0.099(9) 0.057(5) -0.019(6) -0.005(5) 0.012(5)
C17 0.032(5) 0.122(10) 0.077(7) -0.038(7) -0.015(5) 0.007(5)
C18 0.042(6) 0.117(9) 0.104(8) -0.082(7) -0.017(6) 0.000(6)
C19 0.027(5) 0.072(6) 0.103(8) -0.061(6) -0.013(5) 0.007(4)
C14B 0.060(6) 0.043(5) 0.048(5) -0.018(4) -0.001(4) 0.028(4)
C15B 0.035(6) 0.046(6) 0.050(5) -0.020(5) 0.000(4) 0.011(5)
C16B 0.025(6) 0.099(9) 0.057(5) -0.019(6) -0.005(5) 0.012(5)
C17B 0.032(5) 0.122(10) 0.077(7) -0.038(7) -0.015(5) 0.007(5)
C18B 0.042(6) 0.117(9) 0.104(8) -0.082(7) -0.017(6) 0.000(6)
C19B 0.027(5) 0.072(6) 0.103(8) -0.061(6) -0.013(5) 0.007(4)
C20 0.023(3) 0.032(3) 0.053(4) 0.011(3) 0.011(2) -0.005(2)
C21 0.023(3) 0.030(3) 0.068(4) 0.010(3) 0.012(3) -0.001(2)
C22 0.038(4) 0.044(3) 0.086(5) 0.030(3) 0.020(3) 0.013(3)
C23 0.029(3) 0.060(4) 0.071(4) 0.035(3) 0.018(3) 0.005(3)
C24 0.031(3) 0.044(3) 0.054(4) 0.004(3) 0.012(3) 0.000(3)
C25 0.028(3) 0.028(3) 0.057(4) 0.005(3) 0.006(3) -0.004(2)
C26 0.044(4) 0.029(3) 0.059(4) 0.014(3) 0.017(3) -0.012(3)
C27 0.051(4) 0.027(3) 0.103(6) 0.018(3) -0.003(4) -0.001(3)
C28 0.044(4) 0.045(4) 0.108(6) 0.026(4) -0.008(4) -0.016(3)
C29 0.057(5) 0.087(6) 0.078(5) -0.004(4) 0.010(4) -0.040(4)
C30 0.066(5) 0.088(6) 0.118(7) -0.051(5) 0.036(5) -0.043(5)
C31 0.045(4) 0.059(4) 0.097(5) -0.023(4) 0.034(4) -0.023(3)
C32 0.053(4) 0.022(3) 0.062(4) 0.019(3) 0.036(3) 0.018(2)
C33 0.062(4) 0.039(3) 0.058(4) 0.025(3) 0.040(3) 0.028(3)
C34 0.065(4) 0.049(4) 0.085(5) 0.039(4) 0.059(4) 0.043(3)
C35 0.063(4) 0.029(3) 0.111(6) 0.028(4) 0.052(4) 0.015(3)
C36 0.066(4) 0.024(3) 0.097(5) 0.012(3) 0.048(4) -0.008(3)
C37 0.057(4) 0.021(3) 0.071(4) 0.012(3) 0.036(3) 0.009(3)
C38 0.057(4) 0.033(3) 0.040(3) 0.005(3) 0.025(3) 0.013(3)
C39 0.040(3) 0.025(3) 0.048(3) -0.001(3) 0.010(3) 0.006(2)
C40 0.064(4) 0.038(3) 0.054(4) -0.004(3) 0.012(3) 0.013(3)
C41 0.099(6) 0.062(4) 0.043(4) 0.003(3) 0.007(4) 0.026(4)
C42 0.122(7) 0.075(5) 0.043(4) -0.017(4) 0.011(4) 0.029(5)
C43 0.121(7) 0.048(4) 0.041(4) -0.002(3) 0.023(4) 0.032(4)
Cl1B 0.0599(14) 0.075(4) 0.080(3) 0.000(3) 0.0065(16) 0.032(2)
C1B 0.048(10) 0.056(10) 0.075(12) 0.023(9) 0.013(9) 0.021(8)
Cl2B 0.0470(15) 0.0685(16) 0.0966(19) 0.0052(15) 0.0074(14) -0.0076(11)
Cl1S 0.0616(18) 0.0494(15) 0.092(2) -0.0210(15) -0.0245(16) 0.0101(13)
C1S 0.079(9) 0.085(9) 0.079(9) 0.015(7) -0.029(7) -0.020(7)
Cl2S 0.0470(15) 0.0685(16) 0.0966(19) 0.0052(15) 0.0074(14) -0.0076(11)
C2S 0.048(8) 0.094(11) 0.074(10) 0.011(9) -0.014(8) -0.016(8)
Cl3S 0.0599(14) 0.075(4) 0.080(3) 0.000(3) 0.0065(16) 0.032(2)
Cl4S 0.056(2) 0.109(3) 0.128(4) 0.006(3) -0.021(2) -0.010(2)

loop_
_atom_type_symbol
_atom_type_description
_atom_type_scat_dispersion_real
_atom_type_scat_dispersion_imag
_atom_type_scat_source
C C 0.0033 0.0016 'International Tables Vol C Tables 4.2.6.8 and 6.1.1.4'
H H 0.0000 0.0000 'International Tables Vol C Tables 4.2.6.8 and 6.1.1.4'
N N 0.0061 0.0033 'International Tables Vol C Tables 4.2.6.8 and 6.1.1.4'
P P 0.1023 0.0942 'International Tables Vol C Tables 4.2.6.8 and 6.1.1.4'
Fe Fe 0.3463 0.8444 'International Tables Vol C Tables 4.2.6.8 and 6.1.1.4'
Co Co 0.3494 0.9721 'International Tables Vol C Tables 4.2.6.8 and 6.1.1.4'
Cl Cl 0.1484 0.1585 'International Tables Vol C Tables 4.2.6.8 and 6.1.1.4'

loop_
_geom_angle_atom_site_label_1
_geom_angle_atom_site_label_2
_geom_angle_atom_site_label_3
_geom_angle
_geom_angle_site_symmetry_1
_geom_angle_site_symmetry_3
_geom_angle_publ_flag
C1 Co1 C2 85.18(19) . . ?
C1 Co1 P1 161.24(17) . . ?
C2 Co1 P1 89.48(14) . . ?
C1 Co1 P3 91.46(15) . . ?
C2 Co1 P3 168.00(17) . . ?
P1 Co1 P3 90.07(6) . . ?
C1 Co1 P2 107.73(17) . . ?
C2 Co1 P2 101.97(16) . . ?
P1 Co1 P2 90.96(6) . . ?
P3 Co1 P2 90.03(6) . . ?
N2 Fe1 N1 101.49(16) . . ?
N2 Fe1 Cl2 115.07(13) . . ?
N1 Fe1 Cl2 104.56(14) . . ?
N2 Fe1 Cl1 107.02(13) . . ?
N1 Fe1 Cl1 107.13(14) . . ?
Cl2 Fe1 Cl1 119.70(6) . . ?
C14 P1 C14B 17.0(7) . . ?
C14 P1 C4 106.6(3) . . ?
C14B P1 C4 105.9(6) . . ?
C14 P1 C8 108.2(3) . . ?
C14B P1 C8 92.4(7) . . ?
C4 P1 C8 105.4(2) . . ?
C14 P1 Co1 107.6(3) . . ?
C14B P1 Co1 122.1(5) . . ?
C4 P1 Co1 111.35(18) . . ?
C8 P1 Co1 117.24(17) . . ?
C1 N1 Fe1 173.5(5) . . ?
N1 C1 Co1 173.8(5) . . ?
C26 P2 C5 103.7(3) . . ?
C26 P2 C20 99.0(3) . . ?
C5 P2 C20 105.5(2) . . ?
C26 P2 Co1 121.00(19) . . ?
C5 P2 Co1 108.7(2) . . ?
C20 P2 Co1 117.24(17) . . ?
C2 N2 Fe1 173.9(4) 3_665 . ?
N2 C2 Co1 175.8(4) 3_665 . ?
C38 P3 C6 105.4(3) . . ?
C38 P3 C32 101.6(3) . . ?
C6 P3 C32 103.7(3) . . ?
C38 P3 Co1 116.35(18) . . ?
C6 P3 Co1 110.95(18) . . ?
C32 P3 Co1 117.4(2) . . ?
C6 C3 C5 111.3(4) . . ?
C6 C3 C7 106.7(4) . . ?
C5 C3 C7 109.0(5) . . ?
C6 C3 C4 110.6(5) . . ?
C5 C3 C4 112.0(4) . . ?
C7 C3 C4 107.0(4) . . ?
C3 C4 P1 115.0(3) . . ?
C3 C4 H5A 108.5 . . ?
P1 C4 H5A 108.5 . . ?
C3 C4 H5B 108.5 . . ?
P1 C4 H5B 108.5 . . ?
H5A C4 H5B 107.5 . . ?
C3 C5 P2 117.1(4) . . ?
C3 C5 H4A 108.0 . . ?
P2 C5 H4A 108.0 . . ?
C3 C5 H4B 108.0 . . ?
P2 C5 H4B 108.0 . . ?
H4A C5 H4B 107.3 . . ?
C3 C6 P3 114.8(4) . . ?
C3 C6 H6A 108.6 . . ?
P3 C6 H6A 108.6 . . ?
C3 C6 H6B 108.6 . . ?
P3 C6 H6B 108.6 . . ?
H6A C6 H6B 107.5 . . ?
C3 C7 H7A 109.5 . . ?
C3 C7 H7B 109.5 . . ?
H7A C7 H7B 109.5 . . ?
C3 C7 H7C 109.5 . . ?
H7A C7 H7C 109.5 . . ?
H7B C7 H7C 109.5 . . ?
C9 C8 C13 118.3(5) . . ?
C9 C8 P1 123.2(4) . . ?
C13 C8 P1 118.1(5) . . ?
C8 C9 C10 121.6(5) . . ?
C8 C9 H9 119.2 . . ?
C10 C9 H9 119.2 . . ?
C11 C10 C9 120.7(6) . . ?
C11 C10 H10 119.6 . . ?
C9 C10 H10 119.6 . . ?
C10 C11 C12 119.4(6) . . ?
C10 C11 H11 120.3 . . ?
C12 C11 H11 120.3 . . ?
C11 C12 C13 121.0(6) . . ?
C11 C12 H12 119.5 . . ?
C13 C12 H12 119.5 . . ?
C8 C13 C12 119.0(6) . . ?
C8 C13 H13 120.5 . . ?
C12 C13 H13 120.5 . . ?
C19 C14 C15 123.1(7) . . ?
C19 C14 P1 119.2(6) . . ?
C15 C14 P1 117.6(6) . . ?
C16 C15 C14 118.4(8) . . ?
C16 C15 H15 120.8 . . ?
C14 C15 H15 120.8 . . ?
C17 C16 C15 122.0(9) . . ?
C17 C16 H16 119.0 . . ?
C15 C16 H16 119.0 . . ?
C16 C17 C18 119.3(9) . . ?
C16 C17 H17 120.4 . . ?
C18 C17 H17 120.4 . . ?
C17 C18 C19 120.8(8) . . ?
C17 C18 H18 119.6 . . ?
C19 C18 H18 119.6 . . ?
C14 C19 C18 116.3(8) . . ?
C14 C19 H19 121.9 . . ?
C18 C19 H19 121.9 . . ?
C15B C14B C19B 111.8(10) . . ?
C15B C14B P1 122.1(11) . . ?
C19B C14B P1 126.1(11) . . ?
C16B C15B C14B 125.5(13) . . ?
C16B C15B H15B 117.2 . . ?
C14B C15B H15B 117.2 . . ?
C17B C16B C15B 120.6(14) . . ?
C17B C16B H16B 119.7 . . ?
C15B C16B H16B 119.7 . . ?
C16B C17B C18B 118.3(14) . . ?
C16B C17B H17B 120.9 . . ?
C18B C17B H17B 120.9 . . ?
C17B C18B C19B 120.8(14) . . ?
C17B C18B H18B 119.6 . . ?
C19B C18B H18B 119.6 . . ?
C18B C19B C14B 123.0(13) . . ?
C18B C19B H19B 118.5 . . ?
C14B C19B H19B 118.5 . . ?
C25 C20 C21 118.5(5) . . ?
C25 C20 P2 116.7(4) . . ?
C21 C20 P2 124.8(4) . . ?
C22 C21 C20 120.6(5) . . ?
C22 C21 H21 119.7 . . ?
C20 C21 H21 119.7 . . ?
C23 C22 C21 119.8(5) . . ?
C23 C22 H22 120.1 . . ?
C21 C22 H22 120.1 . . ?
C22 C23 C24 120.8(6) . . ?
C22 C23 H23 119.6 . . ?
C24 C23 H23 119.6 . . ?
C23 C24 C25 119.5(5) . . ?
C23 C24 H24 120.2 . . ?
C25 C24 H24 120.2 . . ?
C24 C25 C20 120.9(5) . . ?
C24 C25 H25 119.6 . . ?
C20 C25 H25 119.6 . . ?
C27 C26 C31 119.0(6) . . ?
C27 C26 P2 122.4(5) . . ?
C31 C26 P2 118.5(5) . . ?
C26 C27 C28 121.0(6) . . ?
C26 C27 H27 119.5 . . ?
C28 C27 H27 119.5 . . ?
C27 C28 C29 119.0(6) . . ?
C27 C28 H28 120.5 . . ?
C29 C28 H28 120.5 . . ?
C30 C29 C28 120.5(7) . . ?
C30 C29 H29 119.7 . . ?
C28 C29 H29 119.7 . . ?
C29 C30 C31 121.0(7) . . ?
C29 C30 H30 119.5 . . ?
C31 C30 H30 119.5 . . ?
C30 C31 C26 119.4(7) . . ?
C30 C31 H31 120.3 . . ?
C26 C31 H31 120.3 . . ?
C37 C32 C33 118.5(6) . . ?
C37 C32 P3 123.2(4) . . ?
C33 C32 P3 118.3(5) . . ?
C34 C33 C32 119.2(6) . . ?
C34 C33 H33 120.4 . . ?
C32 C33 H33 120.4 . . ?
C35 C34 C33 121.4(6) . . ?
C35 C34 H34 119.3 . . ?
C33 C34 H34 119.3 . . ?
C36 C35 C34 118.8(6) . . ?
C36 C35 H35 120.6 . . ?
C34 C35 H35 120.6 . . ?
C35 C36 C37 120.5(7) . . ?
C35 C36 H36 119.8 . . ?
C37 C36 H36 119.8 . . ?
C32 C37 C36 121.5(5) . . ?
C32 C37 H37 119.3 . . ?
C36 C37 H37 119.3 . . ?
C43 C38 C39 118.7(6) . . ?
C43 C38 P3 122.3(4) . . ?
C39 C38 P3 118.7(4) . . ?
C40 C39 C38 120.8(5) . . ?
C40 C39 H39 119.6 . . ?
C38 C39 H39 119.6 . . ?
C41 C40 C39 120.3(6) . . ?
C41 C40 H40 119.9 . . ?
C39 C40 H40 119.9 . . ?
C40 C41 C42 119.3(7) . . ?
C40 C41 H41 120.3 . . ?
C42 C41 H41 120.3 . . ?
C43 C42 C41 121.2(6) . . ?
C43 C42 H42 119.4 . . ?
C41 C42 H42 119.4 . . ?
C38 C43 C42 119.5(6) . . ?
C38 C43 H43 120.3 . . ?
C42 C43 H43 120.3 . . ?
Cl2B C1B Cl1B 111.2(9) . . ?
Cl2B C1B H1B1 109.4 . . ?
Cl1B C1B H1B1 109.4 . . ?
Cl2B C1B H1B2 109.4 . . ?
Cl1B C1B H1B2 109.4 . . ?
H1B1 C1B H1B2 108.0 . . ?
Cl1S C1S Cl2S 112.6(6) . . ?
Cl1S C1S H1S1 109.1 . . ?
Cl2S C1S H1S1 109.1 . . ?
Cl1S C1S H1S2 109.1 . . ?
Cl2S C1S H1S2 109.1 . . ?
H1S1 C1S H1S2 107.8 . . ?
Cl4S C2S Cl3S 110.9(8) . . ?
Cl4S C2S H2S1 109.5 . . ?
Cl3S C2S H2S1 109.5 . . ?
Cl4S C2S H2S2 109.5 . . ?
Cl3S C2S H2S2 109.5 . . ?
H2S1 C2S H2S2 108.0 . . ?

loop_
_geom_bond_atom_site_label_1
_geom_bond_atom_site_label_2
_geom_bond_distance
_geom_bond_site_symmetry_2
_geom_bond_publ_flag
Co1 C1 1.894(5) . ?
Co1 C2 1.894(5) . ?
Co1 P1 2.2281(15) . ?
Co1 P3 2.2436(16) . ?
Co1 P2 2.2855(17) . ?
Fe1 N2 2.028(4) . ?
Fe1 N1 2.029(4) . ?
Fe1 Cl2 2.2597(18) . ?
Fe1 Cl1 2.2691(18) . ?
P1 C14 1.817(6) . ?
P1 C14B 1.818(6) . ?
P1 C4 1.839(5) . ?
P1 C8 1.849(5) . ?
N1 C1 1.151(6) . ?
P2 C26 1.828(6) . ?
P2 C5 1.838(5) . ?
P2 C20 1.840(5) . ?
N2 C2 1.163(6) 3_665 ?
C2 N2 1.163(6) 3_665 ?
P3 C38 1.822(6) . ?
P3 C6 1.847(5) . ?
P3 C32 1.849(6) . ?
C3 C6 1.539(8) . ?
C3 C5 1.540(8) . ?
C3 C7 1.553(7) . ?
C3 C4 1.566(7) . ?
C4 H5A 0.9900 . ?
C4 H5B 0.9900 . ?
C5 H4A 0.9900 . ?
C5 H4B 0.9900 . ?
C6 H6A 0.9900 . ?
C6 H6B 0.9900 . ?
C7 H7A 0.9800 . ?
C7 H7B 0.9800 . ?
C7 H7C 0.9800 . ?
C8 C9 1.376(7) . ?
C8 C13 1.396(7) . ?
C9 C10 1.390(7) . ?
C9 H9 0.9500 . ?
C10 C11 1.356(8) . ?
C10 H10 0.9500 . ?
C11 C12 1.369(9) . ?
C11 H11 0.9500 . ?
C12 C13 1.421(8) . ?
C12 H12 0.9500 . ?
C13 H13 0.9500 . ?
C14 C19 1.357(10) . ?
C14 C15 1.373(10) . ?
C15 C16 1.364(10) . ?
C15 H15 0.9500 . ?
C16 C17 1.336(11) . ?
C16 H16 0.9500 . ?
C17 C18 1.385(12) . ?
C17 H17 0.9500 . ?
C18 C19 1.417(12) . ?
C18 H18 0.9500 . ?
C19 H19 0.9500 . ?
C14B C15B 1.415(13) . ?
C14B C19B 1.415(14) . ?
C15B C16B 1.381(14) . ?
C15B H15B 0.9500 . ?
C16B C17B 1.354(14) . ?
C16B H16B 0.9500 . ?
C17B C18B 1.383(15) . ?
C17B H17B 0.9500 . ?
C18B C19B 1.413(15) . ?
C18B H18B 0.9500 . ?
C19B H19B 0.9500 . ?
C20 C25 1.394(7) . ?
C20 C21 1.399(7) . ?
C21 C22 1.386(8) . ?
C21 H21 0.9500 . ?
C22 C23 1.378(9) . ?
C22 H22 0.9500 . ?
C23 C24 1.379(8) . ?
C23 H23 0.9500 . ?
C24 C25 1.386(7) . ?
C24 H24 0.9500 . ?
C25 H25 0.9500 . ?
C26 C27 1.382(8) . ?
C26 C31 1.413(8) . ?
C27 C28 1.389(9) . ?
C27 H27 0.9500 . ?
C28 C29 1.398(10) . ?
C28 H28 0.9500 . ?
C29 C30 1.362(11) . ?
C29 H29 0.9500 . ?
C30 C31 1.382(9) . ?
C30 H30 0.9500 . ?
C31 H31 0.9500 . ?
C32 C37 1.364(8) . ?
C32 C33 1.408(7) . ?
C33 C34 1.394(8) . ?
C33 H33 0.9500 . ?
C34 C35 1.379(9) . ?
C34 H34 0.9500 . ?
C35 C36 1.367(8) . ?
C35 H35 0.9500 . ?
C36 C37 1.394(8) . ?
C36 H36 0.9500 . ?
C37 H37 0.9500 . ?
C38 C43 1.368(8) . ?
C38 C39 1.399(7) . ?
C39 C40 1.368(8) . ?
C39 H39 0.9500 . ?
C40 C41 1.348(8) . ?
C40 H40 0.9500 . ?
C41 C42 1.386(9) . ?
C41 H41 0.9500 . ?
C42 C43 1.374(10) . ?
C42 H42 0.9500 . ?
C43 H43 0.9500 . ?
Cl1B C1B 1.759(14) . ?
C1B Cl2B 1.745(14) . ?
C1B H1B1 0.9900 . ?
C1B H1B2 0.9900 . ?
Cl1S C1S 1.754(10) . ?
C1S Cl2S 1.782(10) . ?
C1S H1S1 0.9900 . ?
C1S H1S2 0.9900 . ?
C2S Cl4S 1.741(12) . ?
C2S Cl3S 1.756(13) . ?
C2S H2S1 0.9900 . ?
C2S H2S2 0.9900 . ?
